data_2002794
loop_
_publ_author_name
'Wadewitz, C'
'Mueller-Buschbaum, Hk'

_publ_section_title
;
Strukturelle Unterschiede zwischen Sr2 (V O) (As O4)2 und Ba2 (V O) (P
O4)2
;
_journal_name_full
;
Zeitschrift fuer Naturforschung, Teil B. Anorganische Chemie,
Organische Chemie (42,1987-)
;
_journal_page_first 1290
_journal_page_last 1294
_journal_volume 51
_journal_year 1996
_chemical_formula_structural 'Ba2 (V O) (P O4)2'
_chemical_formula_sum 'Ba2 O9 P2 V'
_chemical_name_systematic 'Dibarium oxovanadium bis(phosphate(V))'
_space_group_IT_number 5
_symmetry_cell_setting monoclinic
_symmetry_Int_Tables_number 5
_symmetry_space_group_name_Hall 'I 2y'
_symmetry_space_group_name_H-M 'I 1 2 1'
_cell_angle_alpha 90
_cell_angle_beta 101.648(13)
_cell_angle_gamma 90
_cell_formula_units_Z 4
_cell_length_a 9.4707(14)
_cell_length_b 5.4433(10)
_cell_length_c 16.97197(400)
_cell_volume 856.9
_refine_ls_R_factor_all 0.0681
_cod_database_code 2002794

loop_
_symmetry_equiv_pos_as_xyz
x,y,z
-x,y,-z
1/2+x,1/2+y,1/2+z
1/2-x,1/2+y,1/2-z

loop_
_atom_site_aniso_label
_atom_site_aniso_U_11
_atom_site_aniso_U_12
_atom_site_aniso_U_13
_atom_site_aniso_U_22
_atom_site_aniso_U_23
_atom_site_aniso_U_33
Ba1 0.01355(1) -0.00077(1) -0.00038(1) 0.01664(1) 0.00043(1) 0.01345(2)
Ba2 0.00819(1) -0.00111(1) 0.00325(1) 0.00939(1) -0.00354(1) 0.01435(1)
V1 0.01099(6) 0. -0.00284(6) 0.01478(6) 0. 0.01117(7)
V2 0.00662(5) 0. 0.00376(5) 0.00973(4) 0. 0.00764(6)
P1 0.00520(5) -0.00073(4) 0.00030(5) 0.00959(5) 0.00076(4) 0.00730(6)
P2 0.00850(5) -0.00215(5) 0.00157(5) 0.01118(5) 0.00049(5) 0.01342(7)
O1 0.00923(14) 0.00170(13) -0.00047(14) 0.00810(13) 0.00275(13) 0.0059(2)
O2 0.00920(15) -0.0006(2) -0.0013(2) 0.0138(2) -0.0030(2) 0.0153(2)
O3 0.0193(2) 0.0027(2) 0.0040(2) 0.00730(15) -0.0027(2) 0.0204(3)
O4 0.0079(2) 0.0006(2) 0.0075(2) 0.0243(2) -0.0040(2) 0.0162(2)
O5 0.0069(2) 0.00388(14) -0.0014(2) 0.0169(2) 0.0008(2) 0.0088(2)
O6 0.0106(2) 0.00155(15) -0.0015(2) 0.0147(2) -0.0007(2) 0.0107(2)
O7 0.0198(2) -0.0047(2) 0.0012(2) 0.0131(2) -0.0002(2) 0.0172(2)
O8 0.0092(2) -0.0001(2) -0.0023(2) 0.0129(2) 0.0028(2) 0.0225(3)
O9 0.0428(5) 0. -0.0143(4) 0.0195(3) 0. 0.0210(4)
O10 0.0260(3) 0. 0.0188(3) 0.0158(3) 0. 0.0170(3)

loop_
_atom_site_label
_atom_site_type_symbol
_atom_site_symmetry_multiplicity
_atom_site_Wyckoff_symbol
_atom_site_fract_x
_atom_site_fract_y
_atom_site_fract_z
_atom_site_occupancy
_atom_site_attached_hydrogens
_atom_site_calc_flag
Ba1 Ba2+ 4 c 0.585940(4) 0.451630(5) 0.164240(3) 1. 0 d
Ba2 Ba2+ 4 c 0.085310(4) 0.490100(5) 0.163510(3) 1. 0 d
V1 V4+ 2 a 0. 0.02887(3) 0. 1. 0 d
V2 V4+ 2 b 0.5 0.90539(3) 0. 1. 0 d
P1 P5+ 4 c 0.19425(2) 0.94180(3) 0.87032(1) 1. 0 d
P2 P5+ 4 c 0.69308(2) 0.00388(3) 0.868940(11) 1. 0 d
O1 O2- 4 c 0.86114(5) 0.00303(8) 0.89583(3) 1. 0 d
O2 O2- 4 c 0.36064(5) 0.98321(9) 0.89889(3) 1. 0 d
O3 O2- 4 c 0.16945(6) 0.72094(8) 0.80923(4) 1. 0 d
O4 O2- 4 c 0.63276(5) 0.06255(10) 0.94718(3) 1. 0 d
O5 O2- 4 c 0.65511(5) 0.20350(9) 0.80943(3) 1. 0 d
O6 O2- 4 c 0.12415(5) 0.86395(8) 0.94072(3) 1. 0 d
O7 O2- 4 c 0.63212(6) 0.76342(9) 0.82652(3) 1. 0 d
O8 O2- 4 c 0.14407(5) 0.18520(9) 0.83554(4) 1. 0 d
O9 O2- 2 a 0. 0.3246(2) 0. 1. 0 d
O10 O2- 2 b 0.5 0.60628(13) 0. 1. 0 d

loop_
_atom_type_symbol
_atom_type_oxidation_number
Ba2+ 2.000
V4+ 4.000
P5+ 5.000
O2- -2.000
